data_1546464
loop_
_publ_author_name
'Supranovich, Vyacheslav I.'
'Levin, Vitalij V.'
'Struchkova, Marina I.'
'Korlyukov, Alexander A.'
'Dilman, Alexander D.'

_publ_section_title
;
 Radical Silyldifluoromethylation of Electron-Deficient Alkenes.
;
_journal_issue 12
_journal_name_full 'Organic letters'
_journal_page_first 3215
_journal_page_last 3218
_journal_paper_doi 10.1021/acs.orglett.7b01334
_journal_volume 19
_journal_year 2017
_chemical_formula_moiety 'C13 H27 F2 N O Si'
_chemical_formula_sum 'C13 H27 F2 N O Si'
_chemical_formula_weight 279.44
_space_group_crystal_system orthorhombic
_space_group_IT_number 61
_space_group_name_Hall '-P 2ac 2ab'
_space_group_name_H-M_alt 'P b c a'
_symmetry_space_group_name_Hall '-P 2ac 2ab'
_symmetry_space_group_name_H-M 'P b c a'
_atom_sites_solution_hydrogens geom
_audit_creation_date 2016-12-09
_audit_creation_method
;
Olex2 1.2
(compiled 2016.11.30 svn.r3356 for OlexSys, GUI svn.r5269)
;
_cell_angle_alpha 90
_cell_angle_beta 90
_cell_angle_gamma 90
_cell_formula_units_Z 8
_cell_length_a 11.8766(6)
_cell_length_b 11.7308(6)
_cell_length_c 23.6382(13)
_cell_measurement_reflns_used 9909
_cell_measurement_temperature 120
_cell_measurement_theta_max 30.545
_cell_measurement_theta_min 2.431
_cell_volume 3293.3(3)
_computing_cell_refinement 'SAINT v8.34A (Bruker, 2013)'
_computing_data_reduction 'SAINT v8.34A (Bruker, 2013)'
_computing_molecular_graphics 'Olex2 (Dolomanov et al., 2009)'
_computing_publication_material 'Olex2 (Dolomanov et al., 2009)'
_computing_structure_refinement 'SHELXL-2014/6 (Sheldrick, 2014)'
_diffrn_ambient_temperature 120.0
_diffrn_measured_fraction_theta_full 1.000
_diffrn_measured_fraction_theta_max 1.000
_diffrn_measurement_device_type 'Bruker APEX-II CCD'
_diffrn_measurement_method '\f and \w scans'
_diffrn_radiation_type MoK\a
_diffrn_radiation_wavelength 0.71073
_diffrn_reflns_av_R_equivalents 0.0372
_diffrn_reflns_av_unetI/netI 0.0174
_diffrn_reflns_Laue_measured_fraction_full 1.000
_diffrn_reflns_Laue_measured_fraction_max 1.000
_diffrn_reflns_limit_h_max 16
_diffrn_reflns_limit_h_min -16
_diffrn_reflns_limit_k_max 16
_diffrn_reflns_limit_k_min -16
_diffrn_reflns_limit_l_max 33
_diffrn_reflns_limit_l_min -33
_diffrn_reflns_number 55609
_diffrn_reflns_point_group_measured_fraction_full 1.000
_diffrn_reflns_point_group_measured_fraction_max 1.000
_diffrn_reflns_theta_full 26.000
_diffrn_reflns_theta_max 30.558
_diffrn_reflns_theta_min 1.723
_diffrn_standards_number 0
_exptl_absorpt_coefficient_mu 0.153
_exptl_absorpt_correction_T_max 0.7461
_exptl_absorpt_correction_T_min 0.7024
_exptl_absorpt_correction_type multi-scan
_exptl_absorpt_process_details
;
SADABS-2014/5 (Bruker,2014/5) was used for absorption correction.
wR2(int) was 0.1007 before and 0.0472 after correction.
The Ratio of minimum to maximum transmission is 0.9414.
The \l/2 correction factor is 0.00150.
;
_exptl_crystal_colour colourless
_exptl_crystal_colour_primary colourless
_exptl_crystal_density_diffrn 1.127
_exptl_crystal_description prism
_exptl_crystal_F_000 1216
_exptl_crystal_size_max 0.16
_exptl_crystal_size_mid 0.11
_exptl_crystal_size_min 0.09
_refine_diff_density_max 0.402
_refine_diff_density_min -0.204
_refine_diff_density_rms 0.047
_refine_ls_extinction_method none
_refine_ls_goodness_of_fit_ref 1.072
_refine_ls_hydrogen_treatment constr
_refine_ls_matrix_type full
_refine_ls_number_parameters 170
_refine_ls_number_reflns 5050
_refine_ls_number_restraints 0
_refine_ls_restrained_S_all 1.072
_refine_ls_R_factor_all 0.0537
_refine_ls_R_factor_gt 0.0396
_refine_ls_shift/su_max 0.001
_refine_ls_shift/su_mean 0.000
_refine_ls_structure_factor_coef Fsqd
_refine_ls_weighting_details 'w=1/[\s^2^(Fo^2^)+(0.0424P)^2^+1.2239P] where P=(Fo^2^+2Fc^2^)/3'
_refine_ls_weighting_scheme calc
_refine_ls_wR_factor_gt 0.0920
_refine_ls_wR_factor_ref 0.1025
_reflns_Friedel_coverage 0.000
_reflns_number_gt 4128
_reflns_number_total 5050
_reflns_threshold_expression 'I > 2\s(I)'
_cod_data_source_file ol7b01334_si_002.cif
_cod_data_source_block dilmansn1
_cod_database_code 1546464
_shelxl_version_number 2014/6
_shelx_space_group_comment
;
The symmetry employed for this shelxl refinement is uniquely defined
by the following loop, which should always be used as a source of
symmetry information in preference to the above space-group names.
They are only intended as comments.
;
_olex2_refinement_description
;
1. Fixed Uiso
 At 1.2 times of:
  All C(H) groups, All C(H,H) groups
 At 1.5 times of:
  All C(H,H,H) groups
2.a Ternary CH refined with riding coordinates:
 C5(H5), C8(H8)
2.b Secondary CH2 refined with riding coordinates:
 C2(H2A,H2B), C3(H3A,H3B)
2.c Idealised Me refined as rotating group:
 C6(H6A,H6B,H6C), C7(H7A,H7B,H7C), C9(H9A,H9B,H9C), C10(H10A,H10B,H10C),
 C11(H11A,H11B,H11C), C12(H12A,H12B,H12C), C13(H13A,H13B,H13C)
;
_olex2_submission_special_instructions 'No special instructions were received'

loop_
_space_group_symop_operation_xyz
'x, y, z'
'-x+1/2, -y, z+1/2'
'-x, y+1/2, -z+1/2'
'x+1/2, -y+1/2, -z'
'-x, -y, -z'
'x-1/2, y, -z-1/2'
'x, -y-1/2, z-1/2'
'-x-1/2, y-1/2, z'

loop_
_atom_site_label
_atom_site_type_symbol
_atom_site_fract_x
_atom_site_fract_y
_atom_site_fract_z
_atom_site_U_iso_or_equiv
_atom_site_adp_type
_atom_site_occupancy
_atom_site_site_symmetry_order
_atom_site_calc_flag
_atom_site_refinement_flags_posn
Si1 Si 0.12043(2) 0.46753(3) 0.71285(2) 0.02143(8) Uani 1 1 d .
F1 F 0.33808(7) 0.42233(9) 0.73010(3) 0.0446(2) Uani 1 1 d .
F2 F 0.31036(7) 0.57184(7) 0.67642(4) 0.0463(2) Uani 1 1 d .
O1 O 0.37693(6) 0.29966(8) 0.53411(3) 0.02894(19) Uani 1 1 d .
N1 N 0.56392(7) 0.31617(8) 0.55192(4) 0.02069(18) Uani 1 1 d .
C1 C 0.27204(9) 0.46123(10) 0.68516(4) 0.0225(2) Uani 1 1 d .
C2 C 0.30026(9) 0.39164(10) 0.63338(5) 0.0228(2) Uani 1 1 d .
H2A H 0.2628 0.4258 0.6000 0.027 Uiso 1 1 calc R
H2B H 0.2704 0.3135 0.6382 0.027 Uiso 1 1 calc R
C3 C 0.42671(9) 0.38523(9) 0.62243(4) 0.0212(2) Uani 1 1 d .
H3A H 0.4587 0.4632 0.6232 0.025 Uiso 1 1 calc R
H3B H 0.4628 0.3407 0.6530 0.025 Uiso 1 1 calc R
C4 C 0.45366(8) 0.33001(9) 0.56560(4) 0.01981(19) Uani 1 1 d .
C5 C 0.65759(9) 0.35667(10) 0.58769(5) 0.0268(2) Uani 1 1 d .
H5 H 0.6238 0.3948 0.6215 0.032 Uiso 1 1 calc R
C6 C 0.72878(11) 0.44511(11) 0.55689(8) 0.0422(3) Uani 1 1 d .
H6A H 0.7663 0.4093 0.5245 0.063 Uiso 1 1 calc GR
H6B H 0.7856 0.4758 0.5828 0.063 Uiso 1 1 calc GR
H6C H 0.6803 0.5071 0.5435 0.063 Uiso 1 1 calc GR
C7 C 0.72962(11) 0.25822(13) 0.60902(6) 0.0369(3) Uani 1 1 d .
H7A H 0.6818 0.2030 0.6287 0.055 Uiso 1 1 calc GR
H7B H 0.7868 0.2874 0.6351 0.055 Uiso 1 1 calc GR
H7C H 0.7666 0.2210 0.5769 0.055 Uiso 1 1 calc GR
C8 C 0.59513(9) 0.25997(10) 0.49817(5) 0.0233(2) Uani 1 1 d .
H8 H 0.6792 0.2553 0.4977 0.028 Uiso 1 1 calc R
C9 C 0.55206(11) 0.13804(11) 0.49507(6) 0.0324(3) Uani 1 1 d .
H9A H 0.5702 0.0982 0.5304 0.049 Uiso 1 1 calc GR
H9B H 0.5880 0.0987 0.4633 0.049 Uiso 1 1 calc GR
H9C H 0.4703 0.1386 0.4896 0.049 Uiso 1 1 calc GR
C10 C 0.56165(13) 0.33119(14) 0.44712(6) 0.0425(3) Uani 1 1 d .
H10A H 0.4794 0.3343 0.4444 0.064 Uiso 1 1 calc GR
H10B H 0.5925 0.2966 0.4127 0.064 Uiso 1 1 calc GR
H10C H 0.5915 0.4086 0.4514 0.064 Uiso 1 1 calc GR
C11 C 0.08357(13) 0.31815(11) 0.73113(7) 0.0412(3) Uani 1 1 d .
H11A H 0.0882 0.2706 0.6971 0.062 Uiso 1 1 calc GR
H11B H 0.0068 0.3156 0.7462 0.062 Uiso 1 1 calc GR
H11C H 0.1363 0.2895 0.7597 0.062 Uiso 1 1 calc GR
C12 C 0.12587(11) 0.56281(11) 0.77550(5) 0.0301(2) Uani 1 1 d .
H12A H 0.1789 0.5318 0.8033 0.045 Uiso 1 1 calc GR
H12B H 0.0508 0.5681 0.7925 0.045 Uiso 1 1 calc GR
H12C H 0.1508 0.6389 0.7638 0.045 Uiso 1 1 calc GR
C13 C 0.02796(13) 0.52754(16) 0.65730(6) 0.0491(4) Uani 1 1 d .
H13A H 0.0616 0.5976 0.6423 0.074 Uiso 1 1 calc GR
H13B H -0.0460 0.5449 0.6735 0.074 Uiso 1 1 calc GR
H13C H 0.0193 0.4719 0.6267 0.074 Uiso 1 1 calc GR

loop_
_atom_site_aniso_label
_atom_site_aniso_U_11
_atom_site_aniso_U_22
_atom_site_aniso_U_33
_atom_site_aniso_U_23
_atom_site_aniso_U_13
_atom_site_aniso_U_12
Si1 0.01818(14) 0.02441(15) 0.02171(15) -0.00360(11) 0.00274(10) 0.00274(11)
F1 0.0260(4) 0.0840(7) 0.0237(4) -0.0070(4) -0.0046(3) 0.0167(4)
F2 0.0440(5) 0.0315(4) 0.0632(6) -0.0156(4) 0.0269(4) -0.0136(3)
O1 0.0171(4) 0.0449(5) 0.0248(4) -0.0090(4) -0.0013(3) 0.0011(3)
N1 0.0158(4) 0.0223(4) 0.0240(4) -0.0044(3) 0.0027(3) -0.0009(3)
C1 0.0192(5) 0.0268(5) 0.0215(5) -0.0029(4) 0.0007(4) -0.0006(4)
C2 0.0163(4) 0.0296(5) 0.0224(5) -0.0049(4) 0.0018(4) 0.0003(4)
C3 0.0170(4) 0.0260(5) 0.0207(5) -0.0033(4) 0.0011(4) 0.0010(4)
C4 0.0170(4) 0.0214(5) 0.0210(5) 0.0000(4) 0.0020(4) 0.0008(4)
C5 0.0153(4) 0.0291(6) 0.0361(6) -0.0110(5) 0.0002(4) -0.0012(4)
C6 0.0252(6) 0.0270(6) 0.0745(10) -0.0040(6) 0.0015(6) -0.0071(5)
C7 0.0268(6) 0.0428(7) 0.0413(7) 0.0002(6) -0.0092(5) 0.0004(5)
C8 0.0199(5) 0.0272(5) 0.0228(5) -0.0023(4) 0.0048(4) 0.0023(4)
C9 0.0295(6) 0.0310(6) 0.0367(6) -0.0132(5) 0.0025(5) -0.0011(5)
C10 0.0427(8) 0.0580(9) 0.0268(6) 0.0098(6) 0.0094(6) 0.0122(7)
C11 0.0410(7) 0.0293(6) 0.0533(8) -0.0104(6) 0.0245(6) -0.0057(6)
C12 0.0343(6) 0.0295(6) 0.0264(6) -0.0062(4) 0.0070(5) 0.0011(5)
C13 0.0373(8) 0.0761(12) 0.0340(7) -0.0046(7) -0.0066(6) 0.0246(8)

loop_
_atom_type_symbol
_atom_type_description
_atom_type_scat_dispersion_real
_atom_type_scat_dispersion_imag
_atom_type_scat_source
C C 0.0033 0.0016 'International Tables Vol C Tables 4.2.6.8 and 6.1.1.4'
H H 0.0000 0.0000 'International Tables Vol C Tables 4.2.6.8 and 6.1.1.4'
F F 0.0171 0.0103 'International Tables Vol C Tables 4.2.6.8 and 6.1.1.4'
N N 0.0061 0.0033 'International Tables Vol C Tables 4.2.6.8 and 6.1.1.4'
O O 0.0106 0.0060 'International Tables Vol C Tables 4.2.6.8 and 6.1.1.4'
Si Si 0.0817 0.0704 'International Tables Vol C Tables 4.2.6.8 and 6.1.1.4'

loop_
_geom_angle_atom_site_label_1
_geom_angle_atom_site_label_2
_geom_angle_atom_site_label_3
_geom_angle
C11 Si1 C1 105.33(6)
C12 Si1 C1 105.24(5)
C12 Si1 C11 113.00(6)
C13 Si1 C1 109.25(6)
C13 Si1 C11 112.58(9)
C13 Si1 C12 110.95(7)
C4 N1 C5 123.48(9)
C4 N1 C8 119.96(9)
C5 N1 C8 116.55(8)
F1 C1 Si1 106.27(7)
F1 C1 C2 108.38(9)
F2 C1 Si1 108.79(7)
F2 C1 F1 103.52(9)
F2 C1 C2 108.16(9)
C2 C1 Si1 120.43(8)
C1 C2 H2A 109.1
C1 C2 H2B 109.1
C1 C2 C3 112.51(9)
H2A C2 H2B 107.8
C3 C2 H2A 109.1
C3 C2 H2B 109.1
C2 C3 H3A 109.2
C2 C3 H3B 109.2
H3A C3 H3B 107.9
C4 C3 C2 112.14(9)
C4 C3 H3A 109.2
C4 C3 H3B 109.2
O1 C4 N1 122.40(10)
O1 C4 C3 120.05(9)
N1 C4 C3 117.55(9)
N1 C5 H5 107.5
N1 C5 C6 111.33(11)
N1 C5 C7 111.64(10)
C6 C5 H5 107.5
C7 C5 H5 107.5
C7 C5 C6 111.27(10)
C5 C6 H6A 109.5
C5 C6 H6B 109.5
C5 C6 H6C 109.5
H6A C6 H6B 109.5
H6A C6 H6C 109.5
H6B C6 H6C 109.5
C5 C7 H7A 109.5
C5 C7 H7B 109.5
C5 C7 H7C 109.5
H7A C7 H7B 109.5
H7A C7 H7C 109.5
H7B C7 H7C 109.5
N1 C8 H8 106.5
N1 C8 C9 112.11(9)
N1 C8 C10 111.80(10)
C9 C8 H8 106.5
C10 C8 H8 106.5
C10 C8 C9 113.00(11)
C8 C9 H9A 109.5
C8 C9 H9B 109.5
C8 C9 H9C 109.5
H9A C9 H9B 109.5
H9A C9 H9C 109.5
H9B C9 H9C 109.5
C8 C10 H10A 109.5
C8 C10 H10B 109.5
C8 C10 H10C 109.5
H10A C10 H10B 109.5
H10A C10 H10C 109.5
H10B C10 H10C 109.5
Si1 C11 H11A 109.5
Si1 C11 H11B 109.5
Si1 C11 H11C 109.5
H11A C11 H11B 109.5
H11A C11 H11C 109.5
H11B C11 H11C 109.5
Si1 C12 H12A 109.5
Si1 C12 H12B 109.5
Si1 C12 H12C 109.5
H12A C12 H12B 109.5
H12A C12 H12C 109.5
H12B C12 H12C 109.5
Si1 C13 H13A 109.5
Si1 C13 H13B 109.5
Si1 C13 H13C 109.5
H13A C13 H13B 109.5
H13A C13 H13C 109.5
H13B C13 H13C 109.5

loop_
_geom_bond_atom_site_label_1
_geom_bond_atom_site_label_2
_geom_bond_distance
Si1 C1 1.9173(11)
Si1 C11 1.8572(14)
Si1 C12 1.8564(12)
Si1 C13 1.8509(14)
F1 C1 1.3971(13)
F2 C1 1.3905(14)
O1 C4 1.2293(13)
N1 C4 1.3585(13)
N1 C5 1.4760(14)
N1 C8 1.4786(14)
C1 C2 1.5089(15)
C2 H2A 0.9900
C2 H2B 0.9900
C2 C3 1.5258(14)
C3 H3A 0.9900
C3 H3B 0.9900
C3 C4 1.5255(14)
C5 H5 1.0000
C5 C6 1.5236(18)
C5 C7 1.5231(18)
C6 H6A 0.9800
C6 H6B 0.9800
C6 H6C 0.9800
C7 H7A 0.9800
C7 H7B 0.9800
C7 H7C 0.9800
C8 H8 1.0000
C8 C9 1.5208(17)
C8 C10 1.5205(17)
C9 H9A 0.9800
C9 H9B 0.9800
C9 H9C 0.9800
C10 H10A 0.9800
C10 H10B 0.9800
C10 H10C 0.9800
C11 H11A 0.9800
C11 H11B 0.9800
C11 H11C 0.9800
C12 H12A 0.9800
C12 H12B 0.9800
C12 H12C 0.9800
C13 H13A 0.9800
C13 H13B 0.9800
C13 H13C 0.9800

loop_
_geom_torsion_atom_site_label_1
_geom_torsion_atom_site_label_2
_geom_torsion_atom_site_label_3
_geom_torsion_atom_site_label_4
_geom_torsion
Si1 C1 C2 C3 -172.78(8)
F1 C1 C2 C3 -50.26(12)
F2 C1 C2 C3 61.36(12)
C1 C2 C3 C4 -171.57(9)
C2 C3 C4 O1 1.95(15)
C2 C3 C4 N1 -177.91(9)
C4 N1 C5 C6 -118.16(12)
C4 N1 C5 C7 116.82(12)
C4 N1 C8 C9 -61.08(13)
C4 N1 C8 C10 66.99(14)
C5 N1 C4 O1 177.02(11)
C5 N1 C4 C3 -3.12(15)
C5 N1 C8 C9 120.10(11)
C5 N1 C8 C10 -111.83(12)
C8 N1 C4 O1 -1.72(16)
C8 N1 C4 C3 178.14(9)
C8 N1 C5 C6 60.62(13)
C8 N1 C5 C7 -64.40(13)
